data_4065528
loop_
_publ_author_name
'Eloi, Antoine'
'Poizat, Mael'
'Hautecoeur, Albin'
'Panossian, Armen'
'Rose-Munch, Fran\,coise'
'Rose, Eric'

_publ_section_title
;
 Ferrocenyl-Substituted
 (\h5-Hydroxyalkylcyclohexadienyl)tricarbonylmanganese Complexes:
 Synthesis, Structural Determinations, and Formation of Carbenium Ions
;
_journal_issue 21
_journal_name_full Organometallics
_journal_page_first 5564
_journal_paper_doi 10.1021/om200905p
_journal_volume 30
_journal_year 2011
_chemical_formula_moiety 'C27 H23 Fe1 Mn1 O5'
_chemical_formula_sum 'C27 H23 Fe Mn O5'
_chemical_formula_weight 538.25
_space_group_IT_number 14
_symmetry_cell_setting monoclinic
_symmetry_space_group_name_Hall '-P 2yn'
_symmetry_space_group_name_H-M 'P 1 21/n 1'
_atom_sites_solution_hydrogens geom
_atom_sites_solution_primary direct
_audit_creation_date 10-05-28
_audit_creation_method CRYSTALS_ver_12.87
_cell_angle_alpha 90
_cell_angle_beta 103.199(5)
_cell_angle_gamma 90
_cell_formula_units_Z 4
_cell_length_a 12.4922(9)
_cell_length_b 10.8249(10)
_cell_length_c 17.5015(11)
_cell_measurement_reflns_used 57
_cell_measurement_temperature 200
_cell_measurement_theta_max 20
_cell_measurement_theta_min 5
_cell_volume 2304.2(3)
_computing_cell_refinement 'Dirax/lsq (Duisenberg & Schreurs, 1989-2000)'
_computing_data_collection 'COLLECT (Nonius, 2001).'
_computing_data_reduction 'EvalCCD (Duisenberg & Schreurs 1990-2000)'
_computing_molecular_graphics 'CAMERON (Watkin et al., 1996)'
_computing_publication_material 'CRYSTALS (Betteridge et al., 2003)'
_computing_structure_refinement 'CRYSTALS (Betteridge et al., 2003)'
_computing_structure_solution 'SHELXS 86 (Sheldrick, 1986)'
_diffrn_ambient_temperature 200
_diffrn_measured_fraction_theta_full 0.990
_diffrn_measured_fraction_theta_max 0.933
_diffrn_measurement_device 'Nonius KappaCCD'
_diffrn_measurement_device_type Area
_diffrn_measurement_method '\f & \w scans'
_diffrn_radiation_monochromator graphite
_diffrn_radiation_type 'Mo K\a'
_diffrn_radiation_wavelength 0.71073
_diffrn_reflns_av_R_equivalents 0.059
_diffrn_reflns_limit_h_max 13
_diffrn_reflns_limit_h_min -17
_diffrn_reflns_limit_k_max 15
_diffrn_reflns_limit_k_min -10
_diffrn_reflns_limit_l_max 24
_diffrn_reflns_limit_l_min -19
_diffrn_reflns_number 23418
_diffrn_reflns_theta_full 25.203
_diffrn_reflns_theta_max 30.004
_diffrn_reflns_theta_min 1.822
_diffrn_standards_number 0
_exptl_absorpt_coefficient_mu 1.215
_exptl_absorpt_correction_T_max 0.93
_exptl_absorpt_correction_T_min 0.90
_exptl_absorpt_correction_type multi-scan
_exptl_absorpt_process_details 'SADABS (Siemens, 1996)'
_exptl_crystal_colour yellow
_exptl_crystal_density_diffrn 1.552
_exptl_crystal_density_method 'not measured'
_exptl_crystal_description plate
_exptl_crystal_F_000 1104
_exptl_crystal_size_max 0.250
_exptl_crystal_size_mid 0.120
_exptl_crystal_size_min 0.060
_refine_diff_density_max 1.35
_refine_diff_density_min -1.21
_refine_ls_extinction_method None
_refine_ls_goodness_of_fit_ref 0.9517
_refine_ls_hydrogen_treatment none
_refine_ls_matrix_type full
_refine_ls_number_parameters 308
_refine_ls_number_reflns 6258
_refine_ls_number_restraints 0
_refine_ls_R_factor_all 0.0972
_refine_ls_R_factor_gt 0.0462
_refine_ls_shift/su_max 0.0014649
_refine_ls_shift/su_mean 4.2715764
_refine_ls_structure_factor_coef Fsqd
_refine_ls_weighting_details
;
 Method= Modified Sheldrick 
 w=1/[\s^2^(F^2^) + ( 0.07P)^2^ + 0.00P] 
 ,where P=(max(Fo^2^,0) + 2Fc^2^)/3 
;
_refine_ls_weighting_scheme calc
_refine_ls_wR_factor_all 0.1313
_refine_ls_wR_factor_gt 0.1133
_refine_ls_wR_factor_ref 0.1313
_reflns_limit_h_max 16
_reflns_limit_h_min -17
_reflns_limit_k_max 15
_reflns_limit_k_min 0
_reflns_limit_l_max 24
_reflns_limit_l_min 0
_reflns_number_gt 3739
_reflns_number_total 6264
_reflns_threshold_expression I>2.0\s(I)
_oxford_refine_ls_r_factor_ref 0.0972
_oxford_reflns_number_all 6258
_oxford_reflns_threshold_expression_ref I>-3.0\s(I)
_cod_data_source_file om200905p_si_002.cif
_cod_data_source_block 6
_cod_original_sg_symbol_H-M 'P 21/n '
_cod_original_formula_sum 'C27 H23 Fe1 Mn1 O5'
_cod_database_code 4065528

loop_
_symmetry_equiv_pos_as_xyz
x,y,z
-x,-y,-z
x+1/2,-y+1/2,z+1/2
-x+1/2,y+1/2,-z+1/2

loop_
_atom_site_label
_atom_site_type_symbol
_atom_site_fract_x
_atom_site_fract_y
_atom_site_fract_z
_atom_site_U_iso_or_equiv
_atom_site_occupancy
_atom_site_adp_type
Fe1 Fe 1.10067(4) 0.56914(4) 0.67756(3) 0.0254 1.0000 Uani
Mn1 Mn 0.66851(4) 0.74519(4) 0.53801(3) 0.0246 1.0000 Uani
C1 C 0.7503(2) 0.6848(2) 0.65979(16) 0.0207 1.0000 Uani
C2 C 0.7551(2) 0.8124(2) 0.64916(17) 0.0237 1.0000 Uani
C3 C 0.6585(3) 0.8838(3) 0.62239(18) 0.0270 1.0000 Uani
C4 C 0.5575(2) 0.8215(3) 0.60604(16) 0.0246 1.0000 Uani
C5 C 0.5556(2) 0.6932(3) 0.61129(17) 0.0245 1.0000 Uani
C6 C 0.6445(2) 0.6289(2) 0.67201(16) 0.0211 1.0000 Uani
C7 C 0.8550(3) 0.6112(3) 0.68693(18) 0.0256 1.0000 Uani
C9 C 0.3673(3) 0.8340(3) 0.5481(2) 0.0477 1.0000 Uani
C10 C 0.6266(2) 0.6318(2) 0.75474(17) 0.0201 1.0000 Uani
C11 C 0.5494(3) 0.5535(3) 0.77442(19) 0.0272 1.0000 Uani
C12 C 0.5282(3) 0.5553(3) 0.8486(2) 0.0309 1.0000 Uani
C13 C 0.5837(3) 0.6364(3) 0.90469(18) 0.0308 1.0000 Uani
C14 C 0.6601(3) 0.7150(3) 0.88571(18) 0.0293 1.0000 Uani
C15 C 0.6831(3) 0.7126(3) 0.81167(17) 0.0238 1.0000 Uani
C16 C 0.9506(3) 0.6523(2) 0.65505(18) 0.0254 1.0000 Uani
C17 C 1.0345(3) 0.7348(3) 0.6935(2) 0.0342 1.0000 Uani
C18 C 1.1098(3) 0.7470(3) 0.6443(3) 0.0508 1.0000 Uani
C19 C 1.0753(3) 0.6722(4) 0.5788(2) 0.0476 1.0000 Uani
C20 C 0.9761(3) 0.6139(3) 0.58399(19) 0.0359 1.0000 Uani
C21 C 1.1003(3) 0.4083(4) 0.7384(4) 0.0659 1.0000 Uani
C22 C 1.1602(5) 0.4940(4) 0.7844(3) 0.0631 1.0000 Uani
C23 C 1.2441(4) 0.5309(4) 0.7515(4) 0.0757 1.0000 Uani
C24 C 1.2346(5) 0.4637(6) 0.6828(4) 0.0884 1.0000 Uani
C25 C 1.1444(6) 0.3898(4) 0.6765(3) 0.0802 1.0000 Uani
C26 C 0.5698(3) 0.7855(3) 0.4505(2) 0.0366 1.0000 Uani
C27 C 0.6742(3) 0.5880(3) 0.50755(19) 0.0338 1.0000 Uani
C28 C 0.7747(3) 0.8060(3) 0.49529(19) 0.0341 1.0000 Uani
O8 O 0.8288(2) 0.4856(2) 0.66722(17) 0.0484 1.0000 Uani
O9 O 0.46945(18) 0.89351(19) 0.57650(13) 0.0325 1.0000 Uani
O26 O 0.5073(3) 0.8086(3) 0.39343(15) 0.0602 1.0000 Uani
O27 O 0.6752(2) 0.4867(2) 0.48778(16) 0.0520 1.0000 Uani
O28 O 0.8403(2) 0.8480(2) 0.46668(16) 0.0523 1.0000 Uani
H8 H 0.8207 0.4893 0.6198 0.051(2) 1.0000 Uiso
H21 H 0.8262 0.8506 0.6536 0.051(2) 1.0000 Uiso
H31 H 0.6625 0.9695 0.6103 0.051(2) 1.0000 Uiso
H51 H 0.4891 0.6497 0.5881 0.051(2) 1.0000 Uiso
H61 H 0.6448 0.5434 0.6575 0.051(2) 1.0000 Uiso
H71 H 0.8752 0.6162 0.7431 0.051(2) 1.0000 Uiso
H91 H 0.3099 0.8920 0.5296 0.051(2) 1.0000 Uiso
H92 H 0.3467 0.7873 0.5904 0.051(2) 1.0000 Uiso
H93 H 0.3706 0.7771 0.5074 0.051(2) 1.0000 Uiso
H111 H 0.5103 0.4960 0.7357 0.051(2) 1.0000 Uiso
H121 H 0.4750 0.4998 0.8615 0.051(2) 1.0000 Uiso
H131 H 0.5683 0.6377 0.9566 0.051(2) 1.0000 Uiso
H141 H 0.6987 0.7726 0.9241 0.051(2) 1.0000 Uiso
H151 H 0.7367 0.7685 0.7993 0.051(2) 1.0000 Uiso
H171 H 1.0376 0.7754 0.7431 0.051(2) 1.0000 Uiso
H181 H 1.1752 0.7978 0.6562 0.051(2) 1.0000 Uiso
H191 H 1.1132 0.6615 0.5365 0.051(2) 1.0000 Uiso
H201 H 0.9332 0.5563 0.5464 0.051(2) 1.0000 Uiso
H211 H 1.0356 0.3657 0.7455 0.051(2) 1.0000 Uiso
H221 H 1.1472 0.5262 0.8333 0.051(2) 1.0000 Uiso
H231 H 1.3009 0.5899 0.7725 0.051(2) 1.0000 Uiso
H241 H 1.2805 0.4639 0.6454 0.051(2) 1.0000 Uiso
H251 H 1.1177 0.3338 0.6326 0.051(2) 1.0000 Uiso

loop_
_atom_site_aniso_label
_atom_site_aniso_U_11
_atom_site_aniso_U_22
_atom_site_aniso_U_33
_atom_site_aniso_U_23
_atom_site_aniso_U_13
_atom_site_aniso_U_12
Fe1 0.0214(2) 0.0275(2) 0.0293(2) -0.00032(18) 0.01007(18) 0.00340(19)
Mn1 0.0267(3) 0.0259(2) 0.0220(2) -0.00273(18) 0.00718(18) -0.0002(2)
C1 0.0185(16) 0.0258(13) 0.0190(13) -0.0027(11) 0.0065(11) -0.0017(12)
C2 0.0193(16) 0.0229(13) 0.0282(15) -0.0031(12) 0.0037(12) -0.0036(13)
C3 0.0272(18) 0.0208(13) 0.0326(17) -0.0013(12) 0.0063(14) 0.0011(13)
C4 0.0213(17) 0.0321(15) 0.0197(14) -0.0036(12) 0.0036(12) 0.0043(13)
C5 0.0167(16) 0.0334(15) 0.0234(15) -0.0030(12) 0.0044(12) -0.0018(13)
C6 0.0187(16) 0.0198(13) 0.0254(15) -0.0028(11) 0.0060(12) -0.0024(12)
C7 0.0260(17) 0.0252(13) 0.0278(16) 0.0037(12) 0.0104(13) 0.0020(13)
C9 0.027(2) 0.055(2) 0.053(2) -0.0117(19) -0.0070(17) 0.0111(18)
C10 0.0175(15) 0.0189(12) 0.0245(14) 0.0024(11) 0.0059(11) 0.0037(11)
C11 0.0226(17) 0.0244(14) 0.0356(18) 0.0000(12) 0.0090(13) -0.0013(13)
C12 0.0253(18) 0.0291(15) 0.0414(19) 0.0068(14) 0.0138(15) 0.0007(14)
C13 0.0318(19) 0.0337(16) 0.0286(17) 0.0044(13) 0.0104(14) 0.0080(15)
C14 0.0325(19) 0.0321(15) 0.0224(15) -0.0013(12) 0.0041(13) 0.0039(14)
C15 0.0230(16) 0.0254(13) 0.0239(15) 0.0015(11) 0.0076(12) -0.0030(12)
C16 0.0200(17) 0.0202(13) 0.0361(17) 0.0039(12) 0.0068(13) 0.0046(12)
C17 0.0273(19) 0.0285(16) 0.048(2) -0.0055(14) 0.0110(16) 0.0010(14)
C18 0.031(2) 0.0316(18) 0.095(4) 0.020(2) 0.026(2) 0.0024(17)
C19 0.051(3) 0.059(2) 0.044(2) 0.0249(19) 0.033(2) 0.023(2)
C20 0.035(2) 0.0466(19) 0.0272(17) 0.0070(15) 0.0096(15) 0.0135(17)
C21 0.033(2) 0.052(3) 0.108(4) 0.041(3) 0.008(3) 0.003(2)
C22 0.083(4) 0.063(3) 0.047(3) 0.014(2) 0.022(3) 0.042(3)
C23 0.038(3) 0.054(3) 0.113(5) 0.025(3) -0.031(3) -0.016(2)
C24 0.068(4) 0.128(5) 0.092(4) 0.066(4) 0.064(4) 0.074(4)
C25 0.118(5) 0.044(2) 0.059(3) -0.017(2) -0.021(3) 0.042(3)
C26 0.043(2) 0.0446(18) 0.0236(16) -0.0013(14) 0.0115(16) 0.0023(17)
C27 0.038(2) 0.0347(17) 0.0287(17) -0.0061(13) 0.0088(15) -0.0027(16)
C28 0.042(2) 0.0326(17) 0.0301(18) -0.0004(13) 0.0137(16) -0.0014(16)
O8 0.0397(16) 0.0245(11) 0.084(2) 0.0039(12) 0.0210(15) -0.0021(11)
O9 0.0238(12) 0.0357(11) 0.0347(13) -0.0002(10) -0.0004(10) 0.0106(10)
O26 0.059(2) 0.086(2) 0.0294(15) 0.0083(14) -0.0042(13) 0.0056(17)
O27 0.073(2) 0.0342(13) 0.0505(17) -0.0166(12) 0.0179(15) -0.0028(14)
O28 0.0512(18) 0.0607(17) 0.0527(18) 0.0069(13) 0.0280(15) -0.0055(14)

loop_
_atom_type_symbol
_atom_type_scat_dispersion_real
_atom_type_scat_dispersion_imag
_atom_type_scat_Cromer_Mann_a1
_atom_type_scat_Cromer_Mann_b1
_atom_type_scat_Cromer_Mann_a2
_atom_type_scat_Cromer_Mann_b2
_atom_type_scat_Cromer_Mann_a3
_atom_type_scat_Cromer_Mann_b3
_atom_type_scat_Cromer_Mann_a4
_atom_type_scat_Cromer_Mann_b4
_atom_type_scat_Cromer_Mann_c
_atom_type_scat_source
C 0.0033 0.0016 2.3100 20.8439 1.0200 10.2075 1.5886 0.5687 0.8650 51.6512 0.2156 'International Tables Vol C 4.2.6.8 and 6.1.1.4'
H 0.0000 0.0000 0.4930 10.5109 0.3229 26.1257 0.1402 3.1424 0.0408 57.7998 0.0030 'International Tables Vol C 4.2.6.8 and 6.1.1.4'
Fe 0.3463 0.8444 11.7695 4.7611 7.3573 0.3072 3.5222 15.3535 2.3045 76.8805 1.0369 'International Tables Vol C 4.2.6.8 and 6.1.1.4'
Mn 0.3368 0.7283 11.2819 5.3409 7.3573 0.3432 3.0193 17.8674 2.2441 83.7543 1.0896 'International Tables Vol C 4.2.6.8 and 6.1.1.4'
O 0.0106 0.0060 3.0485 13.2771 2.2868 5.7011 1.5463 0.3239 0.8670 32.9089 0.2508 'International Tables Vol C 4.2.6.8 and 6.1.1.4'

loop_
_geom_angle_atom_site_label_1
_geom_angle_atom_site_label_2
_geom_angle_atom_site_label_3
_geom_angle
_geom_angle_publ_flag
C16 Fe1 C17 41.08(12) yes
C16 Fe1 C18 68.48(13) yes
C17 Fe1 C18 41.11(15) yes
C16 Fe1 C19 68.42(13) yes
C17 Fe1 C19 68.79(15) yes
C18 Fe1 C19 40.18(17) yes
C16 Fe1 C20 40.60(12) yes
C17 Fe1 C20 68.84(14) yes
C18 Fe1 C20 68.03(16) yes
C19 Fe1 C20 40.63(15) yes
C16 Fe1 C21 111.52(15) yes
C17 Fe1 C21 129.5(2) yes
C18 Fe1 C21 165.7(2) yes
C19 Fe1 C21 154.0(2) yes
C20 Fe1 C21 121.92(18) yes
C16 Fe1 C22 119.04(16) yes
C17 Fe1 C22 107.80(16) yes
C18 Fe1 C22 128.1(2) yes
C19 Fe1 C22 165.3(2) yes
C20 Fe1 C22 152.9(2) yes
C16 Fe1 C23 150.1(2) yes
C17 Fe1 C23 115.4(2) yes
C18 Fe1 C23 106.39(17) yes
C19 Fe1 C23 127.6(2) yes
C20 Fe1 C23 166.9(2) yes
C16 Fe1 C24 168.6(3) yes
C17 Fe1 C24 149.4(3) yes
C18 Fe1 C24 116.9(2) yes
C19 Fe1 C24 108.62(17) yes
C20 Fe1 C24 130.2(2) yes
C16 Fe1 C25 131.5(2) yes
C17 Fe1 C25 167.3(2) yes
C18 Fe1 C25 151.6(3) yes
C19 Fe1 C25 120.9(2) yes
C20 Fe1 C25 112.27(16) yes
C21 Fe1 C22 38.5(2) yes
C21 Fe1 C23 66.06(18) yes
C22 Fe1 C23 39.8(2) yes
C21 Fe1 C24 65.96(19) yes
C22 Fe1 C24 66.57(19) yes
C23 Fe1 C24 40.5(2) yes
C21 Fe1 C25 38.5(2) yes
C22 Fe1 C25 65.05(18) yes
C23 Fe1 C25 66.6(2) yes
C24 Fe1 C25 39.6(2) yes
C1 Mn1 C2 37.20(10) yes
C1 Mn1 C3 68.40(11) yes
C2 Mn1 C3 38.96(11) yes
C1 Mn1 C4 78.47(10) yes
C2 Mn1 C4 68.03(11) yes
C3 Mn1 C4 37.88(11) yes
C1 Mn1 C5 65.28(10) yes
C2 Mn1 C5 79.22(11) yes
C3 Mn1 C5 68.06(11) yes
C4 Mn1 C5 37.15(11) yes
C1 Mn1 C26 164.16(14) yes
C2 Mn1 C26 143.87(13) yes
C3 Mn1 C26 106.52(14) yes
C4 Mn1 C26 88.59(14) yes
C5 Mn1 C26 98.88(14) yes
C1 Mn1 C27 88.02(13) yes
C2 Mn1 C27 123.47(13) yes
C3 Mn1 C27 152.80(13) yes
C4 Mn1 C27 126.50(14) yes
C5 Mn1 C27 90.27(14) yes
C1 Mn1 C28 106.52(14) yes
C2 Mn1 C28 89.18(14) yes
C3 Mn1 C28 101.37(13) yes
C4 Mn1 C28 135.35(13) yes
C5 Mn1 C28 168.17(13) yes
C26 Mn1 C27 92.47(16) yes
C26 Mn1 C28 89.10(16) yes
C27 Mn1 C28 98.15(15) yes
Mn1 C1 C2 66.97(16) yes
Mn1 C1 C6 91.61(17) yes
C2 C1 C6 118.7(2) yes
Mn1 C1 C7 128.78(19) yes
C2 C1 C7 120.2(3) yes
C6 C1 C7 117.8(2) yes
Mn1 C2 C1 75.82(17) yes
Mn1 C2 C3 70.59(17) yes
C1 C2 C3 121.5(3) yes
Mn1 C2 H21 119.1 no
C1 C2 H21 118.6 no
C3 C2 H21 119.4 no
Mn1 C3 C2 70.45(16) yes
Mn1 C3 C4 73.26(17) yes
C2 C3 C4 117.6(2) yes
Mn1 C3 H31 121.1 no
C2 C3 H31 121.3 no
C4 C3 H31 120.7 no
Mn1 C4 C3 68.86(17) yes
Mn1 C4 C5 71.45(17) yes
C3 C4 C5 119.7(3) yes
Mn1 C4 O9 124.9(2) yes
C3 C4 O9 114.7(3) yes
C5 C4 O9 125.1(3) yes
Mn1 C5 C4 71.41(18) yes
Mn1 C5 C6 93.52(18) yes
C4 C5 C6 118.8(3) yes
Mn1 C5 H51 119.3 no
C4 C5 H51 119.2 no
C6 C5 H51 119.6 no
C5 C6 C1 103.9(2) yes
C5 C6 C10 114.5(2) yes
C1 C6 C10 116.9(2) yes
C5 C6 H61 107.6 no
C1 C6 H61 107.0 no
C10 C6 H61 106.4 no
C1 C7 C16 115.6(2) yes
C1 C7 O8 107.0(2) yes
C16 C7 O8 110.6(2) yes
C1 C7 H71 107.4 no
C16 C7 H71 108.6 no
O8 C7 H71 107.2 no
O9 C9 H91 111.6 no
O9 C9 H92 109.9 no
H91 C9 H92 107.0 no
O9 C9 H93 111.6 no
H91 C9 H93 109.3 no
H92 C9 H93 107.2 no
C6 C10 C11 119.2(3) yes
C6 C10 C15 122.4(2) yes
C11 C10 C15 118.4(3) yes
C10 C11 C12 121.2(3) yes
C10 C11 H111 119.2 no
C12 C11 H111 119.6 no
C11 C12 C13 120.3(3) yes
C11 C12 H121 120.2 no
C13 C12 H121 119.5 no
C12 C13 C14 119.0(3) yes
C12 C13 H131 120.1 no
C14 C13 H131 120.9 no
C13 C14 C15 121.1(3) yes
C13 C14 H141 119.8 no
C15 C14 H141 119.1 no
C10 C15 C14 120.0(3) yes
C10 C15 H151 119.9 no
C14 C15 H151 120.0 no
C7 C16 Fe1 125.1(2) yes
C7 C16 C17 125.1(3) yes
Fe1 C16 C17 68.91(18) yes
C7 C16 C20 126.8(3) yes
Fe1 C16 C20 70.00(18) yes
C17 C16 C20 108.1(3) yes
C16 C17 Fe1 70.01(16) yes
C16 C17 C18 106.9(3) yes
Fe1 C17 C18 69.53(19) yes
C16 C17 H171 125.8 no
Fe1 C17 H171 126.4 no
C18 C17 H171 127.3 no
C17 C18 Fe1 69.36(19) yes
C17 C18 C19 108.7(3) yes
Fe1 C18 C19 69.8(2) yes
C17 C18 H181 124.5 no
Fe1 C18 H181 125.4 no
C19 C18 H181 126.7 no
C18 C19 Fe1 70.0(2) yes
C18 C19 C20 108.7(3) yes
Fe1 C19 C20 70.54(19) yes
C18 C19 H191 125.7 no
Fe1 C19 H191 125.2 no
C20 C19 H191 125.7 no
C16 C20 C19 107.6(3) yes
C16 C20 Fe1 69.40(18) yes
C19 C20 Fe1 68.8(2) yes
C16 C20 H201 125.5 no
C19 C20 H201 126.9 no
Fe1 C20 H201 126.2 no
Fe1 C21 C22 69.8(2) yes
Fe1 C21 C25 69.8(3) yes
C22 C21 C25 108.3(4) yes
Fe1 C21 H211 125.2 no
C22 C21 H211 128.6 no
C25 C21 H211 123.1 no
Fe1 C22 C21 71.7(3) yes
Fe1 C22 C23 69.3(3) yes
C21 C22 C23 109.0(5) yes
Fe1 C22 H221 124.8 no
C21 C22 H221 126.6 no
C23 C22 H221 124.4 no
C22 C23 Fe1 70.9(3) yes
C22 C23 C24 106.9(4) yes
Fe1 C23 C24 70.2(3) yes
C22 C23 H231 127.0 no
Fe1 C23 H231 125.7 no
C24 C23 H231 126.0 no
C23 C24 Fe1 69.3(3) yes
C23 C24 C25 106.5(4) yes
Fe1 C24 C25 70.5(3) yes
C23 C24 H241 129.9 no
Fe1 C24 H241 125.9 no
C25 C24 H241 123.7 no
C24 C25 Fe1 69.9(3) yes
C24 C25 C21 109.3(5) yes
Fe1 C25 C21 71.7(3) yes
C24 C25 H251 123.8 no
Fe1 C25 H251 124.1 no
C21 C25 H251 126.9 no
Mn1 C26 O26 178.2(3) yes
Mn1 C27 O27 178.4(3) yes
Mn1 C28 O28 177.7(3) yes
C7 O8 H8 99.7 no
C9 O9 C4 117.5(2) yes

loop_
_geom_bond_atom_site_label_1
_geom_bond_atom_site_label_2
_geom_bond_distance
_geom_bond_publ_flag
Fe1 C16 2.035(3) yes
Fe1 C17 2.021(3) yes
Fe1 C18 2.023(3) yes
Fe1 C19 2.020(3) yes
Fe1 C20 2.043(3) yes
Fe1 C21 2.042(4) yes
Fe1 C22 2.019(4) yes
Fe1 C23 1.999(4) yes
Fe1 C24 2.011(4) yes
Fe1 C25 2.018(4) yes
Mn1 C1 2.240(3) yes
Mn1 C2 2.127(3) yes
Mn1 C3 2.128(3) yes
Mn1 C4 2.185(3) yes
Mn1 C5 2.186(3) yes
Mn1 C26 1.788(4) yes
Mn1 C27 1.789(3) yes
Mn1 C28 1.790(4) yes
C1 C2 1.397(4) yes
C1 C6 1.512(4) yes
C1 C7 1.512(4) yes
C2 C3 1.419(4) yes
C2 H21 0.966 no
C3 C4 1.401(4) yes
C3 H31 0.956 no
C4 C5 1.392(4) yes
C4 O9 1.351(3) yes
C5 C6 1.519(4) yes
C5 H51 0.960 no
C6 C10 1.515(4) yes
C6 H61 0.960 no
C7 C16 1.497(4) yes
C7 O8 1.422(4) yes
C7 H71 0.960 no
C9 O9 1.415(4) yes
C9 H91 0.952 no
C9 H92 0.978 no
C9 H93 0.949 no
C10 C11 1.385(4) yes
C10 C15 1.391(4) yes
C11 C12 1.382(4) yes
C11 H111 0.966 no
C12 C13 1.380(5) yes
C12 H121 0.960 no
C13 C14 1.375(5) yes
C13 H131 0.971 no
C14 C15 1.390(4) yes
C14 H141 0.962 no
C15 H151 0.964 no
C16 C17 1.423(4) yes
C16 C20 1.415(4) yes
C17 C18 1.420(5) yes
C17 H171 0.966 no
C18 C19 1.389(6) yes
C18 H181 0.967 no
C19 C20 1.411(5) yes
C19 H191 0.973 no
C20 H201 0.974 no
C21 C22 1.339(7) yes
C21 C25 1.339(7) yes
C21 H211 0.963 no
C22 C23 1.366(7) yes
C22 H221 0.970 no
C23 C24 1.387(8) yes
C23 H231 0.963 no
C24 C25 1.365(8) yes
C24 H241 0.963 no
C25 H251 0.975 no
C26 O26 1.145(4) yes
C27 O27 1.151(4) yes
C28 O28 1.147(4) yes
O8 H8 0.815 no
